data_4312398
loop_
_publ_author_name
'Andrew D. Burrows'
'Mary F. Mahon'
'Steven P. Nolan'
'Maurizio Varrone'

_publ_section_title
;
 Diphosphines Possessing Electronically Different Donor Groups: Synthesis
 and Coordination Chemistry of the Unsymmetrical
 Di(N-pyrrolyl)phosphino-Functionalized dppm Analogue Ph2PCH2P(NC4H4)2
;
_journal_name_full 'Inorganic Chemistry'
_journal_page_first 7227
_journal_page_last 7238
_journal_paper_doi 10.1021/ic034487z
_journal_volume 42
_journal_year 2003
_chemical_formula_sum 'C44 H46 Cl2 N4 P4 Pd2'
_chemical_formula_weight 1038.42
_space_group_IT_number 14
_symmetry_cell_setting monoclinic
_symmetry_space_group_name_Hall '-P 2ybc'
_symmetry_space_group_name_H-M 'P 1 21/c 1'
_atom_sites_solution_hydrogens geom
_atom_sites_solution_primary direct
_atom_sites_solution_secondary difmap
_audit_creation_method SHELXL-97
_cell_angle_alpha 90.00
_cell_angle_beta 102.2590(8)
_cell_angle_gamma 90.00
_cell_formula_units_Z 2
_cell_length_a 10.1650(2)
_cell_length_b 17.1910(3)
_cell_length_c 12.4510(2)
_cell_measurement_reflns_used 25
_cell_measurement_temperature 150(2)
_cell_measurement_theta_max 18
_cell_measurement_theta_min 12
_cell_volume 2126.16(7)
_computing_data_reduction 'Denzo and Scalepack (otwinowski & Minor, 1997'
_computing_molecular_graphics 'ORTEX (P.McArdle, 1995)'
_computing_publication_material 'SHELXL-97/2 (Sheldrick,1997)'
_computing_structure_refinement 'SHELXL-97 (Sheldrick, 1997)'
_computing_structure_solution 'SHELXS-97 (Sheldrick, 1990)'
_diffrn_ambient_temperature 150(2)
_diffrn_measured_fraction_theta_full 0.997
_diffrn_measured_fraction_theta_max 0.997
_diffrn_measurement_device_type KappaCCD
_diffrn_measurement_method KappaCCD
_diffrn_radiation_monochromator graphite
_diffrn_radiation_source 'fine-focus sealed tube'
_diffrn_radiation_type MoK\a
_diffrn_radiation_wavelength 0.71073
_diffrn_reflns_av_R_equivalents 0.0585
_diffrn_reflns_av_sigmaI/netI 0.0408
_diffrn_reflns_limit_h_max 11
_diffrn_reflns_limit_h_min -13
_diffrn_reflns_limit_k_max 21
_diffrn_reflns_limit_k_min -22
_diffrn_reflns_limit_l_max 16
_diffrn_reflns_limit_l_min -16
_diffrn_reflns_number 27653
_diffrn_reflns_theta_full 27.49
_diffrn_reflns_theta_max 27.49
_diffrn_reflns_theta_min 3.54
_exptl_absorpt_coefficient_mu 1.160
_exptl_absorpt_correction_T_max 0.89
_exptl_absorpt_correction_T_min 0.80
_exptl_absorpt_correction_type multi-scan
_exptl_absorpt_process_details 'Sortav Blessing (1995)'
_exptl_crystal_colour Colourless
_exptl_crystal_density_diffrn 1.622
_exptl_crystal_density_method 'not measured'
_exptl_crystal_description Block
_exptl_crystal_F_000 1048
_exptl_crystal_size_max 0.25
_exptl_crystal_size_mid 0.10
_exptl_crystal_size_min 0.10
_refine_diff_density_max 0.532
_refine_diff_density_min -0.614
_refine_diff_density_rms 0.090
_refine_ls_extinction_coef 0.0022(3)
_refine_ls_extinction_expression Fc^*^=kFc[1+0.001xFc^2^\l^3^/sin(2\q)]^-1/4^
_refine_ls_extinction_method SHELXL
_refine_ls_goodness_of_fit_ref 0.938
_refine_ls_hydrogen_treatment mixed
_refine_ls_matrix_type full
_refine_ls_number_parameters 255
_refine_ls_number_reflns 4865
_refine_ls_number_restraints 0
_refine_ls_restrained_S_all 0.938
_refine_ls_R_factor_all 0.0423
_refine_ls_R_factor_gt 0.0305
_refine_ls_shift/su_max 0.002
_refine_ls_shift/su_mean 0.000
_refine_ls_structure_factor_coef Fsqd
_refine_ls_weighting_details 'calc w=1/[\s^2^(Fo^2^)+(0.0379P)^2^+2.6676P] where P=(Fo^2^+2Fc^2^)/3'
_refine_ls_weighting_scheme calc
_refine_ls_wR_factor_gt 0.0718
_refine_ls_wR_factor_ref 0.0782
_reflns_number_gt 4055
_reflns_number_total 4865
_reflns_threshold_expression >2sigma(I)
_cod_data_source_file ic034487zsi20030806_093646_5.cif
_cod_data_source_block '_compound_6_(k01adb11)'
_cod_depositor_comments
;
The following automatic conversions were performed:

'_symmetry_cell_setting' value 'Monoclinic' changed to 'monoclinic'
according to the built-in table from CIF Core dictionary named
'cif_core.dic' version 2.4.1 from
2010-06-29.

'_exptl_absorpt_correction_type' value 'Multi-Scan'
changed to 'multi-scan' according to the built-in table from CIF Core
dictionary named 'cif_core.dic' version 2.4.1 from 2010-06-29.

Automatic conversion script
Id: cif_fix_values 1646 2011-03-28 12:23:43Z adriana 

The following automatic conversions were performed:

data name '_atom_site_symetry_multiplicity' was replaced with
'_atom_site_symmetry_multiplicity' as specified in the replacement
file 'data/replacement-values/replacement_tags.lst'.

Automatic conversion script
Id: cif_correct_tags 9268 2022-04-12 08:56:07Z antanas 
;
_cod_database_code 4312398

loop_
_symmetry_equiv_pos_as_xyz
'x, y, z'
'-x, y+1/2, -z+1/2'
'-x, -y, -z'
'x, -y-1/2, z-1/2'

loop_
_atom_site_label
_atom_site_type_symbol
_atom_site_fract_x
_atom_site_fract_y
_atom_site_fract_z
_atom_site_U_iso_or_equiv
_atom_site_adp_type
_atom_site_occupancy
_atom_site_symmetry_multiplicity
_atom_site_calc_flag
_atom_site_refinement_flags
_atom_site_disorder_assembly
_atom_site_disorder_group
Pd1 Pd 0.167160(19) 0.492373(11) 0.549788(15) 0.01763(8) Uani 1 1 d . . .
P1 P 0.18994(6) 0.46416(4) 0.37520(5) 0.01804(15) Uani 1 1 d . . .
P2 P -0.11960(7) 0.49005(4) 0.27806(5) 0.01765(14) Uani 1 1 d . . .
Cl1 Cl 0.13231(7) 0.63155(4) 0.52688(6) 0.02479(15) Uani 1 1 d . . .
N1 N 0.2495(2) 0.53544(13) 0.30312(18) 0.0218(5) Uani 1 1 d . . .
N2 N 0.2940(2) 0.38879(13) 0.35374(18) 0.0216(5) Uani 1 1 d . . .
C1 C 0.2268(3) 0.37930(16) 0.5893(2) 0.0272(6) Uani 1 1 d . . .
H1A H 0.1636 0.3433 0.5440 0.041 Uiso 1 1 calc R . .
H1B H 0.2280 0.3698 0.6671 0.041 Uiso 1 1 calc R . .
H1C H 0.3172 0.3711 0.5756 0.041 Uiso 1 1 calc R . .
C2 C 0.2502(3) 0.53426(18) 0.1915(2) 0.0314(7) Uani 1 1 d . . .
H2 H 0.2022 0.4988 0.1388 0.038 Uiso 1 1 calc R . .
C3 C 0.3320(4) 0.5929(2) 0.1709(3) 0.0423(8) Uani 1 1 d . . .
H3 H 0.3504 0.6057 0.1014 0.051 Uiso 1 1 calc R . .
C4 C 0.3848(3) 0.6316(2) 0.2723(3) 0.0397(8) Uani 1 1 d . . .
H4 H 0.4444 0.6748 0.2825 0.048 Uiso 1 1 calc R . .
C5 C 0.3339(3) 0.59506(17) 0.3515(2) 0.0283(6) Uani 1 1 d . . .
H5 H 0.3530 0.6081 0.4274 0.034 Uiso 1 1 calc R . .
C6 C 0.4336(3) 0.39575(18) 0.3790(2) 0.0296(6) Uani 1 1 d . . .
H6 H 0.4825 0.4421 0.4018 0.036 Uiso 1 1 calc R . .
C7 C 0.4884(3) 0.32474(19) 0.3653(3) 0.0332(7) Uani 1 1 d . . .
H7 H 0.5815 0.3128 0.3765 0.040 Uiso 1 1 calc R . .
C8 C 0.3786(3) 0.27175(19) 0.3311(3) 0.0353(7) Uani 1 1 d . . .
H8 H 0.3858 0.2181 0.3150 0.042 Uiso 1 1 calc R . .
C9 C 0.2628(3) 0.31195(16) 0.3258(3) 0.0287(6) Uani 1 1 d . . .
H9 H 0.1746 0.2909 0.3061 0.034 Uiso 1 1 calc R . .
C10 C 0.0338(3) 0.43125(15) 0.2862(2) 0.0205(5) Uani 1 1 d . . .
H10A H 0.0147 0.3783 0.3103 0.025 Uiso 1 1 calc R . .
H10B H 0.0501 0.4265 0.2109 0.025 Uiso 1 1 calc R . .
C11 C -0.2475(3) 0.42881(15) 0.1944(2) 0.0208(5) Uani 1 1 d . . .
C12 C -0.3803(3) 0.45458(19) 0.1770(2) 0.0302(6) Uani 1 1 d . . .
H12 H -0.4005 0.5032 0.2061 0.036 Uiso 1 1 calc R . .
C13 C -0.4822(3) 0.4094(2) 0.1175(3) 0.0385(8) Uani 1 1 d . . .
H13 H -0.5721 0.4282 0.1039 0.046 Uiso 1 1 calc R . .
C14 C -0.4565(3) 0.3380(2) 0.0776(3) 0.0384(8) Uani 1 1 d . . .
H14 H -0.5283 0.3067 0.0391 0.046 Uiso 1 1 calc R . .
C15 C -0.3265(3) 0.31226(19) 0.0936(3) 0.0364(7) Uani 1 1 d . . .
H15 H -0.3078 0.2631 0.0653 0.044 Uiso 1 1 calc R . .
C16 C -0.2223(3) 0.35719(17) 0.1507(2) 0.0286(6) Uani 1 1 d . . .
H16 H -0.1323 0.3390 0.1603 0.034 Uiso 1 1 calc R . .
C17 C -0.0976(3) 0.57054(15) 0.1881(2) 0.0209(5) Uani 1 1 d . . .
C18 C -0.1595(3) 0.57131(17) 0.0764(2) 0.0279(6) Uani 1 1 d . . .
H18 H -0.2199 0.5309 0.0464 0.033 Uiso 1 1 calc R . .
C19 C -0.1323(3) 0.63191(18) 0.0090(3) 0.0340(7) Uani 1 1 d . . .
H19 H -0.1776 0.6335 -0.0660 0.041 Uiso 1 1 calc R . .
C20 C -0.0407(3) 0.68902(19) 0.0502(3) 0.0345(7) Uani 1 1 d . . .
H20 H -0.0194 0.7285 0.0032 0.041 Uiso 1 1 calc R . .
C21 C 0.0204(3) 0.68845(17) 0.1608(3) 0.0315(7) Uani 1 1 d . . .
H21 H 0.0840 0.7277 0.1895 0.038 Uiso 1 1 calc R . .
C22 C -0.0103(3) 0.63133(16) 0.2300(2) 0.0268(6) Uani 1 1 d . . .
H22 H 0.0282 0.6335 0.3065 0.032 Uiso 1 1 calc R . .

loop_
_atom_site_aniso_label
_atom_site_aniso_U_11
_atom_site_aniso_U_22
_atom_site_aniso_U_33
_atom_site_aniso_U_23
_atom_site_aniso_U_13
_atom_site_aniso_U_12
Pd1 0.01905(11) 0.01811(12) 0.01550(12) -0.00081(7) 0.00319(8) 0.00173(7)
P1 0.0191(3) 0.0188(3) 0.0165(3) -0.0012(2) 0.0043(2) 0.0009(2)
P2 0.0180(3) 0.0190(3) 0.0154(3) -0.0019(2) 0.0025(2) 0.0007(2)
Cl1 0.0308(3) 0.0189(3) 0.0259(3) 0.0005(2) 0.0085(3) 0.0023(2)
N1 0.0272(11) 0.0213(11) 0.0183(11) -0.0005(9) 0.0077(9) -0.0013(9)
N2 0.0202(11) 0.0238(12) 0.0214(11) -0.0028(9) 0.0055(9) 0.0026(9)
C1 0.0343(15) 0.0208(14) 0.0277(15) 0.0039(11) 0.0091(12) 0.0083(11)
C2 0.0454(18) 0.0289(16) 0.0235(15) -0.0019(12) 0.0151(13) 0.0000(13)
C3 0.052(2) 0.0415(19) 0.041(2) 0.0105(15) 0.0288(17) 0.0041(16)
C4 0.0377(17) 0.0376(18) 0.049(2) 0.0002(15) 0.0206(16) -0.0106(14)
C5 0.0295(14) 0.0279(15) 0.0289(15) -0.0070(12) 0.0095(12) -0.0079(12)
C6 0.0180(13) 0.0367(17) 0.0325(16) -0.0033(13) 0.0017(11) 0.0008(12)
C7 0.0274(15) 0.0409(18) 0.0307(16) 0.0000(13) 0.0047(13) 0.0098(13)
C8 0.0390(17) 0.0280(16) 0.0408(18) -0.0047(13) 0.0130(15) 0.0067(13)
C9 0.0262(14) 0.0214(14) 0.0386(17) -0.0044(12) 0.0071(12) 0.0002(11)
C10 0.0211(12) 0.0207(13) 0.0202(13) -0.0021(10) 0.0053(10) 0.0012(10)
C11 0.0213(12) 0.0238(14) 0.0169(12) 0.0013(10) 0.0027(10) -0.0038(10)
C12 0.0244(14) 0.0367(17) 0.0294(16) -0.0088(13) 0.0057(12) -0.0019(12)
C13 0.0266(15) 0.052(2) 0.0370(18) -0.0080(15) 0.0068(14) -0.0084(14)
C14 0.0427(18) 0.0443(19) 0.0270(16) -0.0027(14) 0.0045(14) -0.0166(15)
C15 0.0490(19) 0.0265(16) 0.0300(16) -0.0022(13) -0.0002(14) -0.0106(14)
C16 0.0321(15) 0.0249(15) 0.0259(15) -0.0018(11) -0.0004(12) -0.0002(12)
C17 0.0227(13) 0.0201(13) 0.0204(13) -0.0014(10) 0.0058(10) 0.0035(10)
C18 0.0344(15) 0.0272(15) 0.0219(14) -0.0005(11) 0.0058(12) -0.0050(12)
C19 0.0438(18) 0.0336(17) 0.0255(15) -0.0014(13) 0.0096(13) -0.0029(14)
C20 0.0402(17) 0.0286(16) 0.0379(18) 0.0050(13) 0.0154(14) -0.0007(13)
C21 0.0319(15) 0.0220(14) 0.0407(18) -0.0008(12) 0.0080(13) 0.0006(12)
C22 0.0294(14) 0.0220(14) 0.0260(15) -0.0019(11) -0.0008(12) 0.0025(11)

loop_
_atom_type_symbol
_atom_type_description
_atom_type_scat_dispersion_real
_atom_type_scat_dispersion_imag
_atom_type_scat_source
C C 0.0033 0.0016 'International Tables Vol C Tables 4.2.6.8 and 6.1.1.4'
H H 0.0000 0.0000 'International Tables Vol C Tables 4.2.6.8 and 6.1.1.4'
Cl Cl 0.1484 0.1585 'International Tables Vol C Tables 4.2.6.8 and 6.1.1.4'
N N 0.0061 0.0033 'International Tables Vol C Tables 4.2.6.8 and 6.1.1.4'
Pd Pd -0.9988 1.0072 'International Tables Vol C Tables 4.2.6.8 and 6.1.1.4'
P P 0.1023 0.0942 'International Tables Vol C Tables 4.2.6.8 and 6.1.1.4'

loop_
_geom_angle_atom_site_label_1
_geom_angle_atom_site_label_2
_geom_angle_atom_site_label_3
_geom_angle
_geom_angle_site_symmetry_1
_geom_angle_site_symmetry_3
_geom_angle_publ_flag
C1 Pd1 P1 86.74(8) . . ?
C1 Pd1 P2 90.61(8) . 3_566 ?
P1 Pd1 P2 172.37(2) . 3_566 ?
C1 Pd1 Cl1 169.92(9) . . ?
P1 Pd1 Cl1 98.00(2) . . ?
P2 Pd1 Cl1 85.77(2) 3_566 . ?
N1 P1 N2 99.21(11) . . ?
N1 P1 C10 105.31(12) . . ?
N2 P1 C10 98.97(11) . . ?
N1 P1 Pd1 117.85(8) . . ?
N2 P1 Pd1 119.65(8) . . ?
C10 P1 Pd1 113.14(9) . . ?
C11 P2 C17 104.69(12) . . ?
C11 P2 C10 101.99(12) . . ?
C17 P2 C10 103.71(12) . . ?
C11 P2 Pd1 109.96(9) . 3_566 ?
C17 P2 Pd1 123.14(9) . 3_566 ?
C10 P2 Pd1 111.17(9) . 3_566 ?
C5 N1 C2 108.1(2) . . ?
C5 N1 P1 123.91(19) . . ?
C2 N1 P1 126.4(2) . . ?
C9 N2 C6 107.9(2) . . ?
C9 N2 P1 129.68(19) . . ?
C6 N2 P1 121.9(2) . . ?
C3 C2 N1 108.0(3) . . ?
C2 C3 C4 108.0(3) . . ?
C5 C4 C3 107.2(3) . . ?
C4 C5 N1 108.7(3) . . ?
C7 C6 N2 108.5(3) . . ?
C6 C7 C8 107.0(3) . . ?
C9 C8 C7 107.7(3) . . ?
C8 C9 N2 108.9(3) . . ?
P1 C10 P2 118.74(14) . . ?
C16 C11 C12 118.3(3) . . ?
C16 C11 P2 124.6(2) . . ?
C12 C11 P2 117.1(2) . . ?
C13 C12 C11 119.8(3) . . ?
C14 C13 C12 121.4(3) . . ?
C15 C14 C13 119.3(3) . . ?
C14 C15 C16 120.4(3) . . ?
C15 C16 C11 120.8(3) . . ?
C18 C17 C22 118.7(3) . . ?
C18 C17 P2 122.0(2) . . ?
C22 C17 P2 119.3(2) . . ?
C17 C18 C19 119.9(3) . . ?
C20 C19 C18 120.7(3) . . ?
C19 C20 C21 119.4(3) . . ?
C20 C21 C22 120.8(3) . . ?
C21 C22 C17 120.4(3) . . ?

loop_
_geom_bond_atom_site_label_1
_geom_bond_atom_site_label_2
_geom_bond_distance
_geom_bond_site_symmetry_2
_geom_bond_publ_flag
Pd1 C1 2.064(3) . ?
Pd1 P1 2.2865(7) . ?
Pd1 P2 2.3150(7) 3_566 ?
Pd1 Cl1 2.4266(7) . ?
P1 N1 1.704(2) . ?
P1 N2 1.729(2) . ?
P1 C10 1.822(3) . ?
P2 C11 1.819(3) . ?
P2 C17 1.824(3) . ?
P2 C10 1.843(3) . ?
P2 Pd1 2.3150(7) 3_566 ?
N1 C5 1.389(4) . ?
N1 C2 1.392(4) . ?
N2 C9 1.385(4) . ?
N2 C6 1.392(3) . ?
C2 C3 1.365(5) . ?
C3 C4 1.427(5) . ?
C4 C5 1.361(4) . ?
C6 C7 1.367(4) . ?
C7 C8 1.433(4) . ?
C8 C9 1.355(4) . ?
C11 C16 1.392(4) . ?
C11 C12 1.393(4) . ?
C12 C13 1.378(4) . ?
C13 C14 1.370(5) . ?
C14 C15 1.368(5) . ?
C15 C16 1.380(4) . ?
C17 C18 1.399(4) . ?
C17 C22 1.398(4) . ?
C18 C19 1.402(4) . ?
C19 C20 1.375(4) . ?
C20 C21 1.385(4) . ?
C21 C22 1.385(4) . ?
